data_4316726
loop_
_publ_author_name
'Ming-Ling Sun'
'Jian Zhang'
'Qi-Pu Lin'
'Pei-Xiu Yin'
'Yuan-Gen Yao'

_publ_section_title
;
 Multifunctional Homochiral Lanthanide Camphorates with Mixed Achiral
 Terephthalate Ligands
;
_journal_name_full 'Inorganic Chemistry'
_journal_page_first 9257
_journal_page_last 9264
_journal_paper_doi 10.1021/ic1007445
_journal_volume 49
_journal_year 2010
_chemical_absolute_configuration rmad
_chemical_formula_moiety 'C28 H36 O14 Tb2, C3 H7 N O'
_chemical_formula_sum 'C31 H43 N O15 Tb2'
_chemical_formula_weight 987.50
_chemical_name_systematic
; 
 ? 
;
_space_group_IT_number 19
_symmetry_cell_setting orthorhombic
_symmetry_space_group_name_Hall 'P 2ac 2ab'
_symmetry_space_group_name_H-M 'P 21 21 21'
_atom_sites_solution_hydrogens geom
_atom_sites_solution_primary direct
_atom_sites_solution_secondary difmap
_audit_creation_method SHELXL-97
_cell_angle_alpha 90.00
_cell_angle_beta 90.00
_cell_angle_gamma 90.00
_cell_formula_units_Z 4
_cell_length_a 12.932(8)
_cell_length_b 14.067(8)
_cell_length_c 18.928(12)
_cell_measurement_reflns_used 10791
_cell_measurement_temperature 293(2)
_cell_measurement_theta_max 27.4816
_cell_measurement_theta_min 2.1389
_cell_volume 3443(4)
_computing_cell_refinement 'Bruker XSCANS'
_computing_data_collection 'Bruker XSCANS'
_computing_data_reduction 'Bruker SHELXTL'
_computing_molecular_graphics 'Bruker SHELXTL'
_computing_publication_material 'Bruker SHELXTL'
_computing_structure_refinement 'SHELXL-97 (Sheldrick, 1997)'
_computing_structure_solution 'SHELXS-97 (Sheldrick, 1990)'
_diffrn_ambient_temperature 293(2)
_diffrn_measured_fraction_theta_full 0.994
_diffrn_measured_fraction_theta_max 0.994
_diffrn_measurement_device_type 'Bruker P4'
_diffrn_measurement_method '\w scans'
_diffrn_radiation_monochromator graphite
_diffrn_radiation_source 'fine-focus sealed tube'
_diffrn_radiation_type MoK\a
_diffrn_radiation_wavelength 0.71073
_diffrn_reflns_av_R_equivalents 0.1340
_diffrn_reflns_av_sigmaI/netI 0.1010
_diffrn_reflns_limit_h_max 14
_diffrn_reflns_limit_h_min -16
_diffrn_reflns_limit_k_max 18
_diffrn_reflns_limit_k_min -18
_diffrn_reflns_limit_l_max 24
_diffrn_reflns_limit_l_min -24
_diffrn_reflns_number 29693
_diffrn_reflns_theta_full 27.55
_diffrn_reflns_theta_max 27.55
_diffrn_reflns_theta_min 2.14
_diffrn_standards_decay_% none
_diffrn_standards_interval_count none
_diffrn_standards_number none
_exptl_absorpt_coefficient_mu 4.146
_exptl_absorpt_correction_T_max 0.672
_exptl_absorpt_correction_T_min 0.589
_exptl_absorpt_correction_type multi-scan
_exptl_absorpt_process_details crystalclear
_exptl_crystal_colour Colorless
_exptl_crystal_density_diffrn 1.905
_exptl_crystal_density_method 'not measured'
_exptl_crystal_description Prism
_exptl_crystal_F_000 1944
_exptl_crystal_size_max 0.1300
_exptl_crystal_size_mid 0.1120
_exptl_crystal_size_min 0.0960
_refine_diff_density_max 3.216
_refine_diff_density_min -3.257
_refine_diff_density_rms 0.394
_refine_ls_abs_structure_details 'Flack H D (1983), Acta Cryst. A39, 876-881'
_refine_ls_abs_structure_Flack 0.01(2)
_refine_ls_extinction_coef 0.0026(4)
_refine_ls_extinction_expression Fc^*^=kFc[1+0.001xFc^2^\l^3^/sin(2\q)]^-1/4^
_refine_ls_extinction_method SHELXL
_refine_ls_goodness_of_fit_ref 1.016
_refine_ls_hydrogen_treatment constr
_refine_ls_matrix_type full
_refine_ls_number_parameters 443
_refine_ls_number_reflns 7897
_refine_ls_number_restraints 177
_refine_ls_restrained_S_all 1.015
_refine_ls_R_factor_all 0.0809
_refine_ls_R_factor_gt 0.0720
_refine_ls_shift/su_max 0.001
_refine_ls_shift/su_mean 0.000
_refine_ls_structure_factor_coef Fsqd
_refine_ls_weighting_details 'calc w=1/[\s^2^(Fo^2^)+(0.1394P)^2^+0.0000P] where P=(Fo^2^+2Fc^2^)/3'
_refine_ls_weighting_scheme calc
_refine_ls_wR_factor_gt 0.1918
_refine_ls_wR_factor_ref 0.2009
_reflns_number_gt 7294
_reflns_number_total 7897
_reflns_threshold_expression >2sigma(I)
_cod_data_source_file ic1007445_si_002_4.cif
_cod_data_source_block Tb-4
_cod_depositor_comments
;
The following automatic conversions were performed:

'_symmetry_cell_setting' value 'Orthorhombic' changed to
'orthorhombic' according to the built-in table from CIF Core
dictionary named 'cif_core.dic' version 2.4.1 from
2010-06-29.

'_exptl_absorpt_correction_type' value 'Multi-scan'
changed to 'multi-scan' according to the built-in table from CIF Core
dictionary named 'cif_core.dic' version 2.4.1 from 2010-06-29.

Automatic conversion script
Id: cif_fix_values 1646 2011-03-28 12:23:43Z adriana 
;
_cod_database_code 4316726
_attachment 'Tb-4 .cif'

loop_
_symmetry_equiv_pos_as_xyz
'x, y, z'
'-x+1/2, -y, z+1/2'
'-x, y+1/2, -z+1/2'
'x+1/2, -y+1/2, -z'

loop_
_atom_site_label
_atom_site_type_symbol
_atom_site_fract_x
_atom_site_fract_y
_atom_site_fract_z
_atom_site_U_iso_or_equiv
_atom_site_adp_type
_atom_site_occupancy
_atom_site_symmetry_multiplicity
_atom_site_calc_flag
_atom_site_refinement_flags
_atom_site_disorder_assembly
_atom_site_disorder_group
Tb1 Tb 0.71235(4) 0.00040(4) 0.88483(3) 0.02434(18) Uani 1 1 d D . .
Tb2 Tb 0.77234(4) 0.02062(3) 0.67157(2) 0.02163(17) Uani 1 1 d . . .
C1 C 1.0124(8) 0.0961(9) 0.8288(7) 0.030(2) Uani 1 1 d U . .
H1A H 1.0001 0.0697 0.8760 0.036 Uiso 1 1 calc R . .
C2 C 1.1232(10) 0.0698(10) 0.8056(8) 0.038(2) Uani 1 1 d U . .
H2A H 1.1504 0.0192 0.8350 0.045 Uiso 1 1 calc R . .
H2B H 1.1235 0.0487 0.7568 0.045 Uiso 1 1 calc R . .
C3 C 1.1882(10) 0.1602(9) 0.8140(7) 0.034(2) Uani 1 1 d U . .
H3A H 1.2026 0.1884 0.7683 0.041 Uiso 1 1 calc R . .
H3B H 1.2532 0.1460 0.8372 0.041 Uiso 1 1 calc R . .
C4 C 1.1219(9) 0.2279(9) 0.8596(6) 0.029(2) Uani 1 1 d U . .
C5 C 1.0095(9) 0.2078(9) 0.8336(7) 0.032(2) Uani 1 1 d U . .
C6 C 0.9303(8) 0.0560(9) 0.7777(6) 0.029(3) Uani 1 1 d . . .
C7 C 1.1501(9) 0.3314(9) 0.8514(6) 0.029(2) Uani 1 1 d . . .
C8 C 1.1392(13) 0.2008(12) 0.9385(7) 0.050(4) Uani 1 1 d U . .
H8A H 1.2095 0.2141 0.9515 0.076 Uiso 1 1 calc R . .
H8B H 1.1254 0.1343 0.9449 0.076 Uiso 1 1 calc R . .
H8C H 1.0933 0.2373 0.9677 0.076 Uiso 1 1 calc R . .
C9 C 0.9895(12) 0.2570(11) 0.7638(7) 0.039(3) Uani 1 1 d U . .
H9A H 0.9890 0.3246 0.7708 0.059 Uiso 1 1 calc R . .
H9B H 0.9238 0.2371 0.7455 0.059 Uiso 1 1 calc R . .
H9C H 1.0430 0.2406 0.7309 0.059 Uiso 1 1 calc R . .
C10 C 0.9295(11) 0.2385(10) 0.8881(10) 0.053(4) Uani 1 1 d U . .
H10A H 0.9298 0.3065 0.8920 0.080 Uiso 1 1 calc R . .
H10B H 0.9462 0.2109 0.9330 0.080 Uiso 1 1 calc R . .
H10C H 0.8623 0.2174 0.8735 0.080 Uiso 1 1 calc R . .
C11 C 0.4475(9) -0.0671(9) 0.7357(7) 0.034(2) Uani 1 1 d U . .
C12 C 0.3576(10) -0.0661(11) 0.7911(9) 0.047(3) Uani 1 1 d U . .
H12A H 0.3849 -0.0772 0.8381 0.056 Uiso 1 1 calc R . .
H12B H 0.3234 -0.0047 0.7908 0.056 Uiso 1 1 calc R . .
C13 C 0.2850(11) -0.1396(11) 0.7729(9) 0.053(3) Uani 1 1 d U . .
H13A H 0.2205 -0.1115 0.7573 0.063 Uiso 1 1 calc R . .
H13B H 0.2710 -0.1790 0.8138 0.063 Uiso 1 1 calc R . .
C14 C 0.3316(9) -0.2002(9) 0.7134(8) 0.035(2) Uani 1 1 d U . .
H14A H 0.2982 -0.1795 0.6695 0.042 Uiso 1 1 calc R . .
C15 C 0.4481(9) -0.1707(9) 0.7075(7) 0.031(2) Uani 1 1 d U . .
C16 C 0.5494(8) -0.0426(8) 0.7733(6) 0.027(2) Uani 1 1 d . . .
C17 C 0.3119(8) -0.3057(8) 0.7196(5) 0.0192(19) Uani 1 1 d . . .
C18 C 0.4274(12) 0.0056(13) 0.6784(10) 0.063(4) Uani 1 1 d U . .
H18A H 0.4265 0.0680 0.6988 0.094 Uiso 1 1 calc R . .
H18B H 0.3619 -0.0072 0.6566 0.094 Uiso 1 1 calc R . .
H18C H 0.4811 0.0020 0.6435 0.094 Uiso 1 1 calc R . .
C19 C 0.5132(13) -0.2346(10) 0.7528(10) 0.049(4) Uani 1 1 d U . .
H19A H 0.5130 -0.2976 0.7334 0.074 Uiso 1 1 calc R . .
H19B H 0.4854 -0.2361 0.7998 0.074 Uiso 1 1 calc R . .
H19C H 0.5827 -0.2108 0.7542 0.074 Uiso 1 1 calc R . .
C20 C 0.4908(12) -0.1774(13) 0.6312(8) 0.048(4) Uani 1 1 d U . .
H20A H 0.4902 -0.2425 0.6161 0.072 Uiso 1 1 calc R . .
H20B H 0.5604 -0.1537 0.6302 0.072 Uiso 1 1 calc R . .
H20C H 0.4484 -0.1401 0.6002 0.072 Uiso 1 1 calc R . .
C21 C 0.9388(9) 0.2242(8) 0.5180(6) 0.025(2) Uani 1 1 d . . .
C22 C 0.9825(13) 0.2422(11) 0.4518(7) 0.043(4) Uani 1 1 d . . .
H22A H 0.9690 0.2009 0.4146 0.052 Uiso 1 1 calc R . .
C23 C 1.0448(12) 0.3197(10) 0.4407(7) 0.041(3) Uani 1 1 d . . .
H23A H 1.0748 0.3291 0.3966 0.049 Uiso 1 1 calc R . .
C24 C 1.0635(8) 0.3843(8) 0.4948(7) 0.025(2) Uani 1 1 d . . .
C25 C 1.0200(11) 0.3670(9) 0.5617(6) 0.035(3) Uani 1 1 d . . .
H25A H 1.0334 0.4080 0.5992 0.042 Uiso 1 1 calc R . .
C26 C 0.9571(10) 0.2887(11) 0.5713(7) 0.036(3) Uani 1 1 d . . .
H26A H 0.9262 0.2792 0.6152 0.043 Uiso 1 1 calc R . .
C27 C 0.8678(10) 0.1423(9) 0.5283(6) 0.028(2) Uani 1 1 d . . .
C28 C 1.1298(9) 0.4701(10) 0.4821(5) 0.030(3) Uani 1 1 d . . .
O1 O 0.8428(5) 0.0334(6) 0.8019(4) 0.0256(17) Uani 1 1 d . . .
O2 O 0.9468(7) 0.0476(8) 0.7135(4) 0.041(2) Uani 1 1 d . . .
O3 O 1.1322(7) 0.3924(6) 0.8969(4) 0.0307(19) Uani 1 1 d . . .
O4 O 1.1976(8) 0.3590(7) 0.7955(4) 0.043(2) Uani 1 1 d . . .
O5 O 0.6289(6) -0.0280(7) 0.7347(5) 0.041(2) Uani 1 1 d . . .
O6 O 0.5517(8) -0.0392(9) 0.8364(5) 0.049(3) Uani 1 1 d . . .
O7 O 0.3281(7) -0.3534(6) 0.6654(4) 0.0338(19) Uani 1 1 d . . .
O8 O 0.2854(7) -0.3380(6) 0.7787(4) 0.0303(17) Uani 1 1 d . . .
O9 O 0.8458(7) 0.1209(8) 0.5914(4) 0.039(2) Uani 1 1 d . . .
O10 O 0.8422(8) 0.0965(7) 0.4764(4) 0.039(2) Uani 1 1 d . . .
O11 O 1.1571(6) 0.5185(6) 0.5351(4) 0.0286(18) Uani 1 1 d . . .
O12 O 1.1598(6) 0.4897(7) 0.4207(4) 0.0310(18) Uani 1 1 d . . .
N1 N 1.1657(13) 0.0635(10) 0.5363(8) 0.084(4) Uani 1 1 d DU . .
O13 O 1.2157(14) 0.1738(11) 0.6151(8) 0.110(5) Uani 1 1 d DU . .
C29 C 1.1542(10) 0.1124(11) 0.5948(7) 0.096(5) Uani 1 1 d DU . .
H29 H 1.0965 0.1000 0.6226 0.116 Uiso 1 1 calc R . .
C30 C 1.2552(17) 0.0776(19) 0.4878(15) 0.114(6) Uani 1 1 d DU . .
H30A H 1.2998 0.1259 0.5066 0.171 Uiso 1 1 calc R . .
H30B H 1.2305 0.0969 0.4422 0.171 Uiso 1 1 calc R . .
H30C H 1.2928 0.0191 0.4834 0.171 Uiso 1 1 calc R . .
C31 C 1.0914(16) -0.0074(16) 0.5150(14) 0.105(6) Uani 1 1 d DU . .
H31A H 1.0368 -0.0106 0.5493 0.158 Uiso 1 1 calc R . .
H31B H 1.1249 -0.0682 0.5118 0.158 Uiso 1 1 calc R . .
H31C H 1.0632 0.0092 0.4698 0.158 Uiso 1 1 calc R . .
O1W O 0.7615(7) -0.1496(6) 0.8443(4) 0.035(2) Uani 1 1 d U . .
H1WA H 0.7632 -0.1968 0.8718 0.052 Uiso 1 1 d R . .
H1WB H 0.8060 -0.1548 0.8116 0.052 Uiso 1 1 d R . .
O2W O 0.6181(8) 0.1003(8) 0.9623(4) 0.044(3) Uani 1 1 d U . .
H2WA H 0.6307 0.0953 1.0062 0.066 Uiso 1 1 d RD . .
H2WB H 0.6134 0.1586 0.9510 0.066 Uiso 1 1 d R . .

loop_
_atom_site_aniso_label
_atom_site_aniso_U_11
_atom_site_aniso_U_22
_atom_site_aniso_U_33
_atom_site_aniso_U_23
_atom_site_aniso_U_13
_atom_site_aniso_U_12
Tb1 0.0244(3) 0.0254(3) 0.0232(3) 0.0022(2) 0.00173(17) -0.0011(2)
Tb2 0.0217(3) 0.0226(3) 0.0205(3) 0.00104(18) 0.00026(18) -0.00069(19)
C1 0.020(4) 0.034(5) 0.036(5) -0.005(5) -0.009(4) 0.006(4)
C2 0.034(5) 0.030(5) 0.050(5) -0.006(5) -0.012(4) 0.001(4)
C3 0.032(5) 0.023(5) 0.047(5) -0.004(4) -0.011(4) 0.002(4)
C4 0.027(4) 0.022(4) 0.038(5) 0.005(4) -0.007(4) -0.002(4)
C5 0.024(4) 0.031(5) 0.040(5) 0.004(4) 0.001(4) 0.004(4)
C6 0.026(5) 0.031(7) 0.031(6) -0.001(5) -0.004(5) -0.017(5)
C7 0.032(6) 0.026(6) 0.028(5) -0.004(5) -0.009(5) -0.008(5)
C8 0.063(9) 0.049(8) 0.040(7) 0.002(7) -0.013(7) -0.015(7)
C9 0.039(7) 0.038(7) 0.042(7) 0.018(6) -0.018(6) -0.006(6)
C10 0.045(7) 0.020(6) 0.095(11) -0.014(7) 0.025(8) 0.005(5)
C11 0.028(5) 0.024(5) 0.050(5) -0.002(5) -0.004(4) -0.003(4)
C12 0.034(5) 0.040(6) 0.067(6) -0.024(5) 0.009(5) -0.008(5)
C13 0.038(5) 0.036(5) 0.083(7) -0.017(5) 0.015(6) -0.009(5)
C14 0.025(5) 0.026(5) 0.055(6) -0.003(5) 0.001(5) -0.004(4)
C15 0.028(5) 0.024(5) 0.042(5) -0.004(4) 0.003(4) -0.007(4)
C16 0.023(5) 0.018(5) 0.040(6) 0.000(4) -0.012(5) -0.010(4)
C17 0.019(4) 0.024(5) 0.015(4) 0.004(4) 0.009(4) -0.002(4)
C18 0.059(8) 0.044(8) 0.085(10) 0.021(8) -0.043(8) -0.004(7)
C19 0.040(8) 0.020(6) 0.088(10) 0.004(7) -0.015(7) 0.006(5)
C20 0.054(8) 0.048(9) 0.043(8) -0.010(6) 0.015(6) -0.005(7)
C21 0.032(6) 0.024(6) 0.019(5) 0.002(4) -0.005(4) -0.005(5)
C22 0.065(10) 0.041(8) 0.023(6) -0.003(6) 0.010(6) -0.030(8)
C23 0.065(9) 0.028(7) 0.029(6) 0.006(5) -0.002(6) -0.020(7)
C24 0.025(5) 0.011(5) 0.040(6) 0.002(4) -0.012(5) -0.001(4)
C25 0.050(8) 0.029(6) 0.026(6) -0.003(5) -0.003(5) -0.020(6)
C26 0.039(7) 0.041(8) 0.027(6) -0.005(6) 0.009(5) -0.012(6)
C27 0.037(6) 0.021(6) 0.025(6) -0.001(4) -0.005(5) -0.001(5)
C28 0.034(6) 0.042(7) 0.014(5) -0.007(5) 0.005(4) 0.014(5)
O1 0.015(3) 0.033(5) 0.029(4) 0.000(3) 0.010(3) -0.005(3)
O2 0.031(4) 0.065(7) 0.027(4) -0.005(4) -0.002(3) -0.006(4)
O3 0.046(5) 0.036(5) 0.010(3) -0.004(3) 0.004(3) -0.002(4)
O4 0.064(6) 0.036(5) 0.028(4) -0.002(4) 0.012(4) -0.022(5)
O5 0.020(4) 0.035(5) 0.068(6) -0.002(5) 0.020(4) -0.011(4)
O6 0.053(6) 0.069(8) 0.026(4) 0.001(5) -0.009(4) -0.009(5)
O7 0.044(5) 0.028(4) 0.029(4) -0.008(4) 0.005(4) -0.014(4)
O8 0.040(5) 0.024(4) 0.026(4) -0.002(3) 0.000(4) 0.000(4)
O9 0.041(5) 0.060(7) 0.015(4) 0.004(4) 0.004(4) -0.025(5)
O10 0.049(6) 0.039(5) 0.028(4) -0.007(4) 0.004(4) -0.022(4)
O11 0.021(4) 0.029(5) 0.036(4) -0.004(4) -0.004(3) -0.004(3)
O12 0.030(4) 0.040(5) 0.023(4) 0.000(4) 0.005(3) -0.001(4)
N1 0.082(7) 0.086(7) 0.084(6) -0.005(5) 0.002(5) 0.000(6)
O13 0.114(8) 0.090(8) 0.125(8) -0.018(7) -0.015(7) 0.001(7)
C29 0.095(7) 0.097(8) 0.097(7) -0.010(6) -0.003(6) 0.002(6)
C30 0.109(9) 0.121(10) 0.113(9) -0.002(8) 0.016(7) -0.003(8)
C31 0.103(9) 0.100(9) 0.114(9) -0.011(7) -0.006(8) -0.002(7)
O1W 0.052(5) 0.033(4) 0.019(3) 0.008(3) 0.008(3) 0.007(4)
O2W 0.063(6) 0.058(6) 0.011(3) 0.003(4) -0.001(4) 0.015(5)

loop_
_atom_type_symbol
_atom_type_description
_atom_type_scat_dispersion_real
_atom_type_scat_dispersion_imag
_atom_type_scat_source
C C 0.0033 0.0016 'International Tables Vol C Tables 4.2.6.8 and 6.1.1.4'
H H 0.0000 0.0000 'International Tables Vol C Tables 4.2.6.8 and 6.1.1.4'
O O 0.0106 0.0060 'International Tables Vol C Tables 4.2.6.8 and 6.1.1.4'
Tb Tb -0.1723 4.1537 'International Tables Vol C Tables 4.2.6.8 and 6.1.1.4'
N N 0.0061 0.0033 'International Tables Vol C Tables 4.2.6.8 and 6.1.1.4'

loop_
_geom_angle_atom_site_label_1
_geom_angle_atom_site_label_2
_geom_angle_atom_site_label_3
_geom_angle
_geom_angle_site_symmetry_1
_geom_angle_site_symmetry_3
_geom_angle_publ_flag
O11 Tb1 O10 78.1(3) 3_746 2_655 ?
O11 Tb1 O7 109.8(3) 3_746 3_656 ?
O10 Tb1 O7 139.3(4) 2_655 3_656 ?
O11 Tb1 O1W 96.8(3) 3_746 . ?
O10 Tb1 O1W 78.3(3) 2_655 . ?
O7 Tb1 O1W 136.6(3) 3_656 . ?
O11 Tb1 O6 160.7(3) 3_746 . ?
O10 Tb1 O6 83.3(3) 2_655 . ?
O7 Tb1 O6 81.4(4) 3_656 . ?
O1W Tb1 O6 84.1(4) . . ?
O11 Tb1 O1 83.7(3) 3_746 . ?
O10 Tb1 O1 146.6(3) 2_655 . ?
O7 Tb1 O1 73.4(3) 3_656 . ?
O1W Tb1 O1 76.3(3) . . ?
O6 Tb1 O1 115.0(3) . . ?
O11 Tb1 O2W 84.5(3) 3_746 . ?
O10 Tb1 O2W 74.3(4) 2_655 . ?
O7 Tb1 O2W 67.2(3) 3_656 . ?
O1W Tb1 O2W 151.7(3) . . ?
O6 Tb1 O2W 85.8(4) . . ?
O1 Tb1 O2W 131.7(4) . . ?
O12 Tb2 O9 78.2(3) 4_456 . ?
O12 Tb2 O5 82.2(3) 4_456 . ?
O9 Tb2 O5 149.6(4) . . ?
O12 Tb2 O8 99.2(3) 4_456 3_656 ?
O9 Tb2 O8 82.8(3) . 3_656 ?
O5 Tb2 O8 77.6(3) . 3_656 ?
O12 Tb2 O4 104.1(3) 4_456 3_746 ?
O9 Tb2 O4 134.0(4) . 3_746 ?
O5 Tb2 O4 73.4(3) . 3_746 ?
O8 Tb2 O4 139.5(3) 3_656 3_746 ?
O12 Tb2 O2 148.9(3) 4_456 . ?
O9 Tb2 O2 74.5(3) . . ?
O5 Tb2 O2 128.7(3) . . ?
O8 Tb2 O2 91.8(3) 3_656 . ?
O4 Tb2 O2 85.0(4) 3_746 . ?
O12 Tb2 O3 82.8(3) 4_456 3_746 ?
O9 Tb2 O3 84.1(3) . 3_746 ?
O5 Tb2 O3 116.4(3) . 3_746 ?
O8 Tb2 O3 166.0(3) 3_656 3_746 ?
O4 Tb2 O3 51.6(3) 3_746 3_746 ?
O2 Tb2 O3 80.0(3) . 3_746 ?
O12 Tb2 O1 160.5(2) 4_456 . ?
O9 Tb2 O1 115.9(3) . . ?
O5 Tb2 O1 79.3(3) . . ?
O8 Tb2 O1 70.9(3) 3_656 . ?
O4 Tb2 O1 76.4(3) 3_746 . ?
O2 Tb2 O1 50.2(2) . . ?
O3 Tb2 O1 111.0(2) 3_746 . ?
O12 Tb2 C7 92.7(3) 4_456 3_746 ?
O9 Tb2 C7 109.0(4) . 3_746 ?
O5 Tb2 C7 94.8(4) . 3_746 ?
O8 Tb2 C7 164.8(3) 3_656 3_746 ?
O4 Tb2 C7 26.2(3) 3_746 3_746 ?
O2 Tb2 C7 82.5(4) . 3_746 ?
O3 Tb2 C7 25.4(3) 3_746 3_746 ?
O1 Tb2 C7 94.8(3) . 3_746 ?
O12 Tb2 C6 171.6(3) 4_456 . ?
O9 Tb2 C6 93.5(3) . . ?
O5 Tb2 C6 104.9(3) . . ?
O8 Tb2 C6 78.4(3) 3_656 . ?
O4 Tb2 C6 82.4(4) 3_746 . ?
O2 Tb2 C6 24.8(3) . . ?
O3 Tb2 C6 97.6(3) 3_746 . ?
O1 Tb2 C6 25.7(3) . . ?
C7 Tb2 C6 91.0(3) 3_746 . ?
C2 C1 C6 111.9(10) . . ?
C2 C1 C5 106.1(10) . . ?
C6 C1 C5 112.6(10) . . ?
C2 C1 H1A 108.7 . . ?
C6 C1 H1A 108.7 . . ?
C5 C1 H1A 108.7 . . ?
C3 C2 C1 106.3(11) . . ?
C3 C2 H2A 110.5 . . ?
C1 C2 H2A 110.5 . . ?
C3 C2 H2B 110.5 . . ?
C1 C2 H2B 110.5 . . ?
H2A C2 H2B 108.7 . . ?
C2 C3 C4 105.4(10) . . ?
C2 C3 H3A 110.7 . . ?
C4 C3 H3A 110.7 . . ?
C2 C3 H3B 110.7 . . ?
C4 C3 H3B 110.7 . . ?
H3A C3 H3B 108.8 . . ?
C7 C4 C3 113.8(10) . . ?
C7 C4 C8 107.5(11) . . ?
C3 C4 C8 107.8(11) . . ?
C7 C4 C5 111.6(10) . . ?
C3 C4 C5 103.2(10) . . ?
C8 C4 C5 113.1(11) . . ?
C9 C5 C10 110.2(12) . . ?
C9 C5 C4 110.6(11) . . ?
C10 C5 C4 111.6(12) . . ?
C9 C5 C1 114.2(12) . . ?
C10 C5 C1 109.8(11) . . ?
C4 C5 C1 100.2(9) . . ?
O2 C6 O1 119.1(10) . . ?
O2 C6 C1 122.0(10) . . ?
O1 C6 C1 118.8(10) . . ?
O2 C6 Tb2 55.1(6) . . ?
O1 C6 Tb2 65.0(6) . . ?
C1 C6 Tb2 168.2(9) . . ?
O3 C7 O4 116.9(11) . . ?
O3 C7 C4 123.6(11) . . ?
O4 C7 C4 119.5(11) . . ?
O3 C7 Tb2 61.8(6) . 3_756 ?
O4 C7 Tb2 55.2(6) . 3_756 ?
C4 C7 Tb2 172.9(9) . 3_756 ?
C4 C8 H8A 109.5 . . ?
C4 C8 H8B 109.5 . . ?
H8A C8 H8B 109.5 . . ?
C4 C8 H8C 109.5 . . ?
H8A C8 H8C 109.5 . . ?
H8B C8 H8C 109.5 . . ?
C5 C9 H9A 109.5 . . ?
C5 C9 H9B 109.5 . . ?
H9A C9 H9B 109.5 . . ?
C5 C9 H9C 109.5 . . ?
H9A C9 H9C 109.5 . . ?
H9B C9 H9C 109.5 . . ?
C5 C10 H10A 109.5 . . ?
C5 C10 H10B 109.5 . . ?
H10A C10 H10B 109.5 . . ?
C5 C10 H10C 109.5 . . ?
H10A C10 H10C 109.5 . . ?
H10B C10 H10C 109.5 . . ?
C18 C11 C16 109.1(11) . . ?
C18 C11 C15 112.9(12) . . ?
C16 C11 C15 111.5(10) . . ?
C18 C11 C12 110.2(12) . . ?
C16 C11 C12 108.9(10) . . ?
C15 C11 C12 104.1(10) . . ?
C13 C12 C11 108.4(11) . . ?
C13 C12 H12A 110.0 . . ?
C11 C12 H12A 110.0 . . ?
C13 C12 H12B 110.0 . . ?
C11 C12 H12B 110.0 . . ?
H12A C12 H12B 108.4 . . ?
C12 C13 C14 108.7(11) . . ?
C12 C13 H13A 110.0 . . ?
C14 C13 H13A 110.0 . . ?
C12 C13 H13B 110.0 . . ?
C14 C13 H13B 110.0 . . ?
H13A C13 H13B 108.3 . . ?
C17 C14 C13 115.0(11) . . ?
C17 C14 C15 115.4(10) . . ?
C13 C14 C15 106.4(11) . . ?
C17 C14 H14A 106.5 . . ?
C13 C14 H14A 106.5 . . ?
C15 C14 H14A 106.5 . . ?
C19 C15 C20 107.2(13) . . ?
C19 C15 C11 111.6(12) . . ?
C20 C15 C11 112.3(12) . . ?
C19 C15 C14 109.9(12) . . ?
C20 C15 C14 113.2(12) . . ?
C11 C15 C14 102.7(10) . . ?
O6 C16 O5 122.9(11) . . ?
O6 C16 C11 119.6(11) . . ?
O5 C16 C11 117.5(10) . . ?
O7 C17 O8 125.9(10) . . ?
O7 C17 C14 115.9(9) . . ?
O8 C17 C14 118.2(10) . . ?
C11 C18 H18A 109.5 . . ?
C11 C18 H18B 109.5 . . ?
H18A C18 H18B 109.5 . . ?
C11 C18 H18C 109.5 . . ?
H18A C18 H18C 109.5 . . ?
H18B C18 H18C 109.5 . . ?
C15 C19 H19A 109.5 . . ?
C15 C19 H19B 109.5 . . ?
H19A C19 H19B 109.5 . . ?
C15 C19 H19C 109.5 . . ?
H19A C19 H19C 109.5 . . ?
H19B C19 H19C 109.5 . . ?
C15 C20 H20A 109.5 . . ?
C15 C20 H20B 109.5 . . ?
H20A C20 H20B 109.5 . . ?
C15 C20 H20C 109.5 . . ?
H20A C20 H20C 109.5 . . ?
H20B C20 H20C 109.5 . . ?
C26 C21 C22 117.9(12) . . ?
C26 C21 C27 121.4(10) . . ?
C22 C21 C27 120.5(11) . . ?
C23 C22 C21 121.3(13) . . ?
C23 C22 H22A 119.4 . . ?
C21 C22 H22A 119.4 . . ?
C22 C23 C24 120.6(12) . . ?
C22 C23 H23A 119.7 . . ?
C24 C23 H23A 119.7 . . ?
C23 C24 C25 118.7(10) . . ?
C23 C24 C28 120.5(11) . . ?
C25 C24 C28 120.9(10) . . ?
C26 C25 C24 119.5(11) . . ?
C26 C25 H25A 120.3 . . ?
C24 C25 H25A 120.2 . . ?
C21 C26 C25 122.0(11) . . ?
C21 C26 H26A 119.0 . . ?
C25 C26 H26A 119.0 . . ?
O10 C27 O9 125.0(12) . . ?
O10 C27 C21 118.1(10) . . ?
O9 C27 C21 116.6(10) . . ?
O12 C28 O11 122.1(13) . . ?
O12 C28 C24 120.1(11) . . ?
O11 C28 C24 117.7(10) . . ?
C6 O1 Tb1 159.4(7) . . ?
C6 O1 Tb2 89.3(6) . . ?
Tb1 O1 Tb2 111.3(3) . . ?
C6 O2 Tb2 100.1(7) . . ?
C7 O3 Tb2 92.7(7) . 3_756 ?
C7 O4 Tb2 98.6(7) . 3_756 ?
C16 O5 Tb2 171.7(9) . . ?
C16 O6 Tb1 115.1(8) . . ?
C17 O7 Tb1 140.9(7) . 3_646 ?
C17 O8 Tb2 139.4(7) . 3_646 ?
C27 O9 Tb2 150.5(8) . . ?
C27 O10 Tb1 174.9(9) . 2_654 ?
C28 O11 Tb1 132.4(8) . 3_756 ?
C28 O12 Tb2 153.2(8) . 4_556 ?
C29 N1 C31 121.5(18) . . ?
C29 N1 C30 122.5(15) . . ?
C31 N1 C30 115.9(16) . . ?
O13 C29 N1 123.8(8) . . ?
O13 C29 H29 118.1 . . ?
N1 C29 H29 118.1 . . ?
N1 C30 H30A 109.5 . . ?
N1 C30 H30B 109.5 . . ?
H30A C30 H30B 109.5 . . ?
N1 C30 H30C 109.5 . . ?
H30A C30 H30C 109.5 . . ?
H30B C30 H30C 109.5 . . ?
N1 C31 H31A 109.5 . . ?
N1 C31 H31B 109.5 . . ?
H31A C31 H31B 109.5 . . ?
N1 C31 H31C 109.5 . . ?
H31A C31 H31C 109.5 . . ?
H31B C31 H31C 109.5 . . ?
Tb1 O1W H1WA 120.9 . . ?
Tb1 O1W H1WB 120.2 . . ?
H1WA O1W H1WB 111.4 . . ?
Tb1 O2W H2WA 117.3 . . ?
Tb1 O2W H2WB 117.0 . . ?
H2WA O2W H2WB 109.8 . . ?

loop_
_geom_bond_atom_site_label_1
_geom_bond_atom_site_label_2
_geom_bond_distance
_geom_bond_site_symmetry_2
_geom_bond_publ_flag
Tb1 O11 2.283(8) 3_746 ?
Tb1 O10 2.316(9) 2_655 ?
Tb1 O7 2.326(8) 3_656 ?
Tb1 O1W 2.334(9) . ?
Tb1 O6 2.337(10) . ?
Tb1 O1 2.351(7) . ?
Tb1 O2W 2.368(9) . ?
Tb2 O12 2.279(7) 4_456 ?
Tb2 O9 2.280(9) . ?
Tb2 O5 2.310(8) . ?
Tb2 O8 2.324(8) 3_656 ?
Tb2 O4 2.390(9) 3_746 ?
Tb2 O2 2.422(9) . ?
Tb2 O3 2.540(9) 3_746 ?
Tb2 O1 2.635(8) . ?
Tb2 C7 2.878(12) 3_746 ?
Tb2 C6 2.908(11) . ?
C1 C2 1.543(17) . ?
C1 C6 1.544(15) . ?
C1 C5 1.575(17) . ?
C1 H1A 0.9800 . ?
C2 C3 1.532(17) . ?
C2 H2A 0.9700 . ?
C2 H2B 0.9700 . ?
C3 C4 1.546(17) . ?
C3 H3A 0.9700 . ?
C3 H3B 0.9700 . ?
C4 C7 1.508(16) . ?
C4 C8 1.557(18) . ?
C4 C5 1.561(16) . ?
C5 C9 1.514(17) . ?
C5 C10 1.522(19) . ?
C6 O2 1.239(14) . ?
C6 O1 1.261(13) . ?
C7 O3 1.237(14) . ?
C7 O4 1.285(14) . ?
C7 Tb2 2.878(12) 3_756 ?
C8 H8A 0.9600 . ?
C8 H8B 0.9600 . ?
C8 H8C 0.9600 . ?
C9 H9A 0.9600 . ?
C9 H9B 0.9600 . ?
C9 H9C 0.9600 . ?
C10 H10A 0.9600 . ?
C10 H10B 0.9600 . ?
C10 H10C 0.9600 . ?
C11 C18 1.51(2) . ?
C11 C16 1.537(15) . ?
C11 C15 1.551(17) . ?
C11 C12 1.567(18) . ?
C12 C13 1.438(18) . ?
C12 H12A 0.9700 . ?
C12 H12B 0.9700 . ?
C13 C14 1.535(19) . ?
C13 H13A 0.9700 . ?
C13 H13B 0.9700 . ?
C14 C17 1.510(16) . ?
C14 C15 1.566(16) . ?
C14 H14A 0.9800 . ?
C15 C19 1.50(2) . ?
C15 C20 1.548(19) . ?
C16 O6 1.197(15) . ?
C16 O5 1.277(14) . ?
C17 O7 1.244(13) . ?
C17 O8 1.254(12) . ?
C18 H18A 0.9600 . ?
C18 H18B 0.9600 . ?
C18 H18C 0.9600 . ?
C19 H19A 0.9600 . ?
C19 H19B 0.9600 . ?
C19 H19C 0.9600 . ?
C20 H20A 0.9600 . ?
C20 H20B 0.9600 . ?
C20 H20C 0.9600 . ?
C21 C26 1.379(17) . ?
C21 C22 1.398(16) . ?
C21 C27 1.485(16) . ?
C22 C23 1.371(18) . ?
C22 H22A 0.9300 . ?
C23 C24 1.392(17) . ?
C23 H23A 0.9300 . ?
C24 C25 1.407(18) . ?
C24 C28 1.500(17) . ?
C25 C26 1.381(18) . ?
C25 H25A 0.9300 . ?
C26 H26A 0.9300 . ?
C27 O10 1.219(14) . ?
C27 O9 1.264(13) . ?
C28 O12 1.255(13) . ?
C28 O11 1.263(13) . ?
O3 Tb2 2.540(9) 3_756 ?
O4 Tb2 2.390(9) 3_756 ?
O7 Tb1 2.326(8) 3_646 ?
O8 Tb2 2.324(8) 3_646 ?
O10 Tb1 2.316(8) 2_654 ?
O11 Tb1 2.283(8) 3_756 ?
O12 Tb2 2.279(7) 4_556 ?
N1 C29 1.312(5) . ?
N1 C31 1.44(2) . ?
N1 C30 1.49(3) . ?
O13 C29 1.236(5) . ?
C29 H29 0.9300 . ?
C30 H30A 0.9600 . ?
C30 H30B 0.9600 . ?
C30 H30C 0.9600 . ?
C31 H31A 0.9600 . ?
C31 H31B 0.9600 . ?
C31 H31C 0.9600 . ?
O1W H1WA 0.8441 . ?
O1W H1WB 0.8473 . ?
O2W H2WA 0.8507 . ?
O2W H2WB 0.8495 . ?

loop_
_geom_hbond_atom_site_label_D
_geom_hbond_atom_site_label_H
_geom_hbond_atom_site_label_A
_geom_hbond_distance_DH
_geom_hbond_distance_HA
_geom_hbond_distance_DA
_geom_hbond_angle_DHA
_geom_hbond_site_symmetry_A
O1W H1WA O13 0.84 1.86 2.616(17) 148.9 3_746
O1W H1WB O4 0.85 2.04 2.700(12) 134.6 3_746
O2W H2WA O3 0.85 1.84 2.674(10) 165.5 4_457
